data_4306854
loop_
_publ_author_name
'Michela Costa'
'Roberto Della Pergola'
'Alessandro Fumagalli'
'Franco Laschi'
'Serena Losi'
'Piero Macchi'
'Angelo Sironi'
'Piero Zanello'

_publ_section_title
;
Mixed Co-Rh Nitrido-Encapsulated Carbonyl Clusters. Synthesis,
Solid-State Structure, and Electrochemical/EPR Characterization of the
Anions [Co10Rh(N)2(CO)21]3-, [Co10Rh2(N)2(CO)24]2-, and [Co11Rh(N)2(CO)24]2-
;
_journal_name_full 'Inorganic Chemistry'
_journal_page_first 552
_journal_page_last 560
_journal_paper_doi 10.1021/ic0608288
_journal_volume 46
_journal_year 2007
_chemical_formula_sum 'C36 H42 Co10 N5 O22 Rh'
_chemical_formula_weight 1588.96
_chemical_name_systematic
;
 ?
;
_space_group_IT_number 14
_symmetry_cell_setting monoclinic
_symmetry_space_group_name_Hall '-P 2yn'
_symmetry_space_group_name_H-M 'P 1 21/n 1'
_atom_sites_solution_hydrogens geom
_atom_sites_solution_primary direct
_atom_sites_solution_secondary difmap
_audit_conform_dict_location ftp://ftp.iucr.org/pub/cif_core.dic
_audit_conform_dict_name cif_core.dic
_audit_conform_dict_version 2.3
_audit_creation_date 2005-07-20T17:47:09-00:00
_audit_creation_method 'WinGX routine CIF_UPDATE'
_cell_angle_alpha 90.000(5)
_cell_angle_beta 102.22(2)
_cell_angle_gamma 90.000(5)
_cell_formula_units_Z 4
_cell_length_a 17.223(4)
_cell_length_b 14.600(2)
_cell_length_c 22.326(6)
_cell_measurement_temperature 293(2)
_cell_volume 5487(2)
_computing_cell_refinement 'CAD4 Express (Enraf Nonius, 1994)'
_computing_data_collection 'CAD4 Express (Enraf Nonius, 1994)'
_computing_data_reduction 'XCAD4 (Harms & Wocadlo, 1995)'
_computing_structure_refinement 'SHELXL-97 (Sheldrick, 1997)'
_diffrn_ambient_temperature 293(2)
_diffrn_detector 'scintillation LiI'
_diffrn_detector_dtime 1.195
_diffrn_measured_fraction_theta_full 0.996
_diffrn_measured_fraction_theta_max 0.996
_diffrn_measurement_device '\k-geometry diffractometer'
_diffrn_measurement_device_type 'Enraf Nonius CAD4'
_diffrn_measurement_method 'non-profiled omega scans'
_diffrn_orient_matrix_type
;
  x-axis points to radiation source
  the matrix is specified in reciprocal space
;
_diffrn_orient_matrix_UB_11 -0.048418
_diffrn_orient_matrix_UB_12 -0.000268
_diffrn_orient_matrix_UB_13 -0.033799
_diffrn_orient_matrix_UB_21 -0.004547
_diffrn_orient_matrix_UB_22 -0.067771
_diffrn_orient_matrix_UB_23 0.004351
_diffrn_orient_matrix_UB_31 -0.03402
_diffrn_orient_matrix_UB_32 0.009337
_diffrn_orient_matrix_UB_33 0.030581
_diffrn_radiation_monochromator graphite
_diffrn_radiation_probe x-ray
_diffrn_radiation_type MoK\a
_diffrn_radiation_wavelength 0.71073
_diffrn_reflns_av_R_equivalents 0
_diffrn_reflns_av_unetI/netI 0.1136
_diffrn_reflns_limit_h_max 20
_diffrn_reflns_limit_h_min -20
_diffrn_reflns_limit_k_max 17
_diffrn_reflns_limit_k_min 0
_diffrn_reflns_limit_l_max 26
_diffrn_reflns_limit_l_min 0
_diffrn_reflns_number 9644
_diffrn_reflns_theta_full 25.02
_diffrn_reflns_theta_max 25.02
_diffrn_reflns_theta_min 3.04
_diffrn_source 'Enraf Nonius FR590'
_diffrn_standards_decay_% 14
_diffrn_standards_interval_time 240
_diffrn_standards_number 3
_exptl_absorpt_coefficient_mu 3.306
_exptl_absorpt_correction_T_max 0.9998
_exptl_absorpt_correction_T_min 0.7031
_exptl_absorpt_correction_type psi-scan
_exptl_absorpt_process_details
;
North A.C.T., Phillips D.C. & Mathews F.S. (1968) Acta. Cryst. A24, 351
        Number of psi-scan sets used was   1
        Theta correction was applied.
        Averaged transmission function was used.
        No Fourier smoothing was applied.
;
_exptl_crystal_density_diffrn 1.924
_exptl_crystal_density_method 'not measured'
_exptl_crystal_F_000 3136
_exptl_crystal_size_max 0.2
_exptl_crystal_size_mid 0.1
_exptl_crystal_size_min 0.1
_exptl_crystal_size_rad 0.1
_refine_diff_density_max 0.989
_refine_diff_density_min -0.725
_refine_diff_density_rms 0.112
_refine_ls_extinction_method none
_refine_ls_goodness_of_fit_ref 0.96
_refine_ls_hydrogen_treatment constr
_refine_ls_matrix_type full
_refine_ls_number_parameters 643
_refine_ls_number_reflns 9644
_refine_ls_number_restraints 93
_refine_ls_restrained_S_all 0.956
_refine_ls_R_factor_all 0.1799
_refine_ls_R_factor_gt 0.0487
_refine_ls_shift/su_max 0.038
_refine_ls_shift/su_mean 0.002
_refine_ls_structure_factor_coef Fsqd
_refine_ls_weighting_details 'calc w=1/[\s^2^(Fo^2^)+(0.0795P)^2^+8.8117P] where P=(Fo^2^+2Fc^2^)/3'
_refine_ls_weighting_scheme calc
_refine_ls_wR_factor_gt 0.1224
_refine_ls_wR_factor_ref 0.163
_reflns_number_gt 4271
_reflns_number_total 9644
_reflns_threshold_expression >2sigma(I)
_cod_data_source_file ic0608288si20060515_060827_3.cif
_cod_data_source_block mart29
_cod_database_code 4306854

loop_
_symmetry_equiv_pos_as_xyz
'x, y, z'
'-x+1/2, y+1/2, -z+1/2'
'-x, -y, -z'
'x-1/2, -y-1/2, z-1/2'

loop_
_atom_site_label
_atom_site_type_symbol
_atom_site_fract_x
_atom_site_fract_y
_atom_site_fract_z
_atom_site_U_iso_or_equiv
_atom_site_adp_type
_atom_site_occupancy
_atom_site_symmetry_multiplicity
_atom_site_calc_flag
_atom_site_refinement_flags
_atom_site_disorder_assembly
_atom_site_disorder_group
Rh Rh 0.21008(4) 0.27972(6) 0.46739(3) 0.0699(3) Uani 1 1 d . . .
Co1 Co 0.32313(7) 0.29458(9) 0.58483(5) 0.0541(3) Uani 1 1 d . . .
Co2 Co 0.32071(8) 0.13260(9) 0.53997(6) 0.0681(4) Uani 1 1 d . . .
Co3 Co 0.43520(7) 0.23247(9) 0.54687(5) 0.0603(4) Uani 1 1 d . . .
Co4 Co 0.34954(7) 0.36627(9) 0.48787(6) 0.0643(4) Uani 1 1 d . . .
Co5 Co 0.29090(9) 0.15106(13) 0.42287(8) 0.0991(6) Uani 1 1 d . . .
Co6 Co 0.40865(8) 0.24816(12) 0.43234(6) 0.0817(5) Uani 1 1 d . . .
Co7 Co 0.27643(8) 0.22005(10) 0.67771(5) 0.0683(4) Uani 1 1 d . . .
Co8 Co 0.26444(7) 0.06993(10) 0.62938(6) 0.0667(4) Uani 1 1 d . . .
Co9 Co 0.17971(7) 0.28569(10) 0.58840(6) 0.0660(4) Uani 1 1 d . . .
Co10 Co 0.16809(7) 0.13332(10) 0.53826(6) 0.0639(4) Uani 1 1 d . . .
N1 N 0.3343(4) 0.2369(5) 0.4851(3) 0.061(2) Uani 1 1 d . . .
N2 N 0.2578(4) 0.1894(5) 0.5930(3) 0.0573(19) Uani 1 1 d . . .
C0 C 0.1049(7) 0.3109(10) 0.4496(5) 0.103(4) Uani 1 1 d . . .
O0 O 0.0407(5) 0.3330(8) 0.4356(4) 0.152(5) Uani 1 1 d . . .
C1 C 0.3036(7) 0.4014(9) 0.6064(5) 0.089(3) Uani 1 1 d . . .
O1 O 0.2975(6) 0.4778(6) 0.6246(5) 0.128(4) Uani 1 1 d . . .
C2 C 0.3141(10) 0.0193(11) 0.5152(8) 0.143(6) Uani 1 1 d . . .
O2 O 0.3151(9) -0.0580(8) 0.5057(7) 0.213(7) Uani 1 1 d . . .
C3 C 0.5352(6) 0.2450(9) 0.5462(5) 0.092(4) Uani 1 1 d . . .
O3 O 0.6017(5) 0.2517(8) 0.5492(4) 0.140(4) Uani 1 1 d . . .
C4 C 0.3917(8) 0.4705(9) 0.5122(7) 0.105(4) Uani 1 1 d . . .
O4 O 0.4209(6) 0.5376(7) 0.5314(7) 0.163(5) Uani 1 1 d . . .
C5 C 0.2594(11) 0.0515(13) 0.3858(10) 0.197(10) Uani 1 1 d . . .
O5 O 0.2401(10) -0.0144(12) 0.3601(9) 0.298(11) Uani 1 1 d . . .
C6 C 0.4980(7) 0.2417(10) 0.4089(5) 0.098(4) Uani 1 1 d . . .
O6 O 0.5572(6) 0.2397(9) 0.3934(5) 0.157(5) Uani 1 1 d . . .
C7 C 0.3290(8) 0.2687(10) 0.7450(6) 0.101(4) Uani 1 1 d . . .
O7 O 0.3678(7) 0.3011(8) 0.7877(4) 0.163(5) Uani 1 1 d . . .
C8 C 0.2972(7) -0.0420(9) 0.6472(6) 0.090(4) Uani 1 1 d . . .
O8 O 0.3170(6) -0.1156(6) 0.6587(5) 0.126(3) Uani 1 1 d . . .
C9 C 0.1270(8) 0.3888(9) 0.5781(6) 0.096(4) Uani 1 1 d . . .
O9 O 0.0909(6) 0.4530(7) 0.5715(6) 0.155(5) Uani 1 1 d . . .
C10 C 0.1086(7) 0.0811(10) 0.4756(6) 0.106(4) Uani 1 1 d . . .
O10 O 0.0708(7) 0.0494(10) 0.4334(5) 0.187(6) Uani 1 1 d . . .
C13 C 0.4334(6) 0.2957(9) 0.6190(5) 0.088(4) Uani 1 1 d . . .
O13 O 0.4787(5) 0.3212(8) 0.6639(4) 0.146(4) Uani 1 1 d . . .
C23 C 0.4358(7) 0.1168(10) 0.5765(6) 0.099(4) Uani 1 1 d . . .
O23 O 0.4753(7) 0.0583(8) 0.6034(6) 0.172(5) Uani 1 1 d . . .
C40 C 0.2491(6) 0.4114(8) 0.4528(5) 0.073(3) Uani 1 1 d . . .
O40 O 0.2164(5) 0.4757(6) 0.4308(5) 0.127(3) Uani 1 1 d . . .
C46 C 0.3901(7) 0.3714(10) 0.4140(6) 0.112(5) Uani 1 1 d . . .
O46 O 0.3942(7) 0.4253(9) 0.3758(5) 0.189(6) Uani 1 1 d . . .
C50 C 0.1986(6) 0.2161(9) 0.3859(5) 0.094(4) Uani 1 1 d . . .
O50 O 0.1545(5) 0.2188(8) 0.3382(4) 0.145(4) Uani 1 1 d . . .
C56 C 0.3540(7) 0.1820(14) 0.3660(6) 0.152(8) Uani 1 1 d . . .
O56 O 0.3521(6) 0.1692(12) 0.3139(5) 0.222(8) Uani 1 1 d . . .
C78 C 0.2691(6) 0.1043(9) 0.7125(5) 0.087(3) Uani 1 1 d . . .
O78 O 0.2690(6) 0.0697(7) 0.7600(4) 0.127(3) Uani 1 1 d . . .
C79 C 0.1818(7) 0.2831(8) 0.6765(5) 0.086(3) Uani 1 1 d . . .
O79 O 0.1402(5) 0.3051(7) 0.7087(4) 0.118(3) Uani 1 1 d . . .
C810 C 0.1619(7) 0.0290(8) 0.5892(5) 0.081(3) Uani 1 1 d . . .
O810 O 0.1178(5) -0.0286(6) 0.5934(4) 0.111(3) Uani 1 1 d . . .
C910 C 0.0891(6) 0.2080(8) 0.5614(5) 0.082(3) Uani 1 1 d . . .
O910 O 0.0212(4) 0.2082(6) 0.5601(4) 0.110(3) Uani 1 1 d . . .
N3 N 0.4698(5) 0.0010(6) 0.2218(4) 0.111(3) Uani 1 1 d D . .
C31T C 0.4993(8) 0.0730(9) 0.2688(6) 0.148(6) Uiso 1 1 d D . .
C32T C 0.4482(9) 0.0466(10) 0.1601(6) 0.169(7) Uiso 1 1 d D . .
C33T C 0.5336(9) -0.0671(11) 0.2210(8) 0.236(11) Uiso 1 1 d D . .
C34T C 0.3983(8) -0.0439(11) 0.2355(7) 0.193(8) Uiso 1 1 d D . .
N4 N 0.5029(5) 0.4340(6) 0.2339(4) 0.088(3) Uani 1 1 d D . .
C41T C 0.4349(15) 0.4872(18) 0.2492(12) 0.172(15) Uiso 0.60(4) 1 d PD . .
C42T C 0.5653(16) 0.4992(19) 0.2213(14) 0.25(2) Uiso 0.60(4) 1 d PD . .
C43T C 0.4731(16) 0.3761(17) 0.1777(12) 0.170(15) Uiso 0.60(4) 1 d PD . .
C44T C 0.5387(17) 0.373(2) 0.2869(11) 0.204(18) Uiso 0.60(4) 1 d PD . .
C45T C 0.540(2) 0.414(3) 0.1820(16) 0.138(19) Uiso 0.40(4) 1 d PD . .
C46T C 0.464(3) 0.520(3) 0.2292(19) 0.17(2) Uiso 0.40(4) 1 d PD . .
C47T C 0.564(3) 0.426(3) 0.2922(18) 0.149(19) Uiso 0.40(4) 1 d PD . .
C48T C 0.443(3) 0.357(3) 0.236(2) 0.27(4) Uiso 0.40(4) 1 d PD . .
N5 N 0.6849(4) 0.7888(6) 0.0275(4) 0.085(3) Uani 1 1 d D . .
C51T C 0.6755(12) 0.6953(13) -0.0015(10) 0.158(11) Uiso 0.65(3) 1 d PD . .
C52T C 0.6278(10) 0.8536(12) -0.0120(9) 0.111(8) Uiso 0.65(3) 1 d PD . .
C53T C 0.7684(10) 0.8216(14) 0.0315(10) 0.165(12) Uiso 0.65(3) 1 d PD . .
C54T C 0.6668(13) 0.7844(16) 0.0901(9) 0.184(14) Uiso 0.65(3) 1 d PD . .
C55T C 0.6480(18) 0.703(2) 0.0521(14) 0.085(13) Uiso 0.35(3) 1 d PD . .
C56T C 0.700(3) 0.758(3) -0.0316(18) 0.16(2) Uiso 0.35(3) 1 d PD . .
C57T C 0.640(3) 0.862(3) 0.028(2) 0.20(3) Uiso 0.35(3) 1 d PD . .
C58T C 0.766(2) 0.793(3) 0.071(2) 0.15(2) Uiso 0.35(3) 1 d PD . .
C1S C 0.2459(9) 0.2072(11) 0.1788(7) 0.115(5) Uani 1 1 d . . .
C2S C 0.2009(8) 0.1243(10) 0.1798(7) 0.135(5) Uani 1 1 d . . .
H2S1 H 0.1452 0.1383 0.1703 0.202 Uiso 1 1 calc R . .
H2S2 H 0.2148 0.0971 0.2198 0.202 Uiso 1 1 calc R . .
H2S3 H 0.2129 0.0821 0.15 0.202 Uiso 1 1 calc R . .
C3S C 0.2137(11) 0.2874(11) 0.2029(9) 0.178(8) Uani 1 1 d . . .
H3S1 H 0.1636 0.2722 0.2128 0.267 Uiso 1 1 calc R . .
H3S2 H 0.2061 0.3352 0.1728 0.267 Uiso 1 1 calc R . .
H3S3 H 0.25 0.3078 0.2392 0.267 Uiso 1 1 calc R . .
O1S O 0.3075(6) 0.2080(8) 0.1621(5) 0.150(4) Uani 1 1 d . . .

loop_
_atom_site_aniso_label
_atom_site_aniso_U_11
_atom_site_aniso_U_22
_atom_site_aniso_U_33
_atom_site_aniso_U_23
_atom_site_aniso_U_13
_atom_site_aniso_U_12
Rh 0.0490(4) 0.1069(7) 0.0549(4) 0.0139(5) 0.0133(3) 0.0081(4)
Co1 0.0495(7) 0.0669(9) 0.0500(7) -0.0066(6) 0.0198(5) -0.0034(6)
Co2 0.0740(9) 0.0634(9) 0.0778(9) -0.0077(7) 0.0410(7) -0.0053(7)
Co3 0.0462(7) 0.0828(10) 0.0537(7) 0.0034(7) 0.0151(5) 0.0025(6)
Co4 0.0571(8) 0.0709(9) 0.0715(9) 0.0127(7) 0.0286(6) 0.0065(7)
Co5 0.0785(10) 0.1196(14) 0.0856(11) -0.0381(10) -0.0131(8) 0.0114(10)
Co6 0.0635(9) 0.1286(13) 0.0547(8) -0.0044(8) 0.0167(6) 0.0277(8)
Co7 0.0723(9) 0.0914(11) 0.0452(7) -0.0014(7) 0.0213(6) -0.0017(8)
Co8 0.0600(8) 0.0751(9) 0.0667(8) 0.0107(7) 0.0174(6) -0.0051(7)
Co9 0.0566(8) 0.0828(10) 0.0658(8) 0.0053(7) 0.0293(6) 0.0116(7)
Co10 0.0464(7) 0.0859(10) 0.0585(8) 0.0009(7) 0.0091(6) -0.0093(7)
N1 0.054(4) 0.085(6) 0.040(4) 0.000(4) 0.003(3) -0.001(4)
N2 0.047(4) 0.081(5) 0.049(4) -0.002(4) 0.021(3) -0.006(4)
C0 0.056(7) 0.179(13) 0.076(8) 0.056(8) 0.016(6) 0.018(8)
O0 0.056(5) 0.269(13) 0.134(8) 0.091(8) 0.025(5) 0.039(7)
C1 0.076(8) 0.110(11) 0.083(8) -0.004(7) 0.022(6) -0.009(7)
O1 0.154(9) 0.085(6) 0.161(9) -0.045(6) 0.067(7) -0.006(6)
C2 0.179(15) 0.089(11) 0.197(17) -0.047(11) 0.124(13) -0.039(10)
O2 0.325(19) 0.079(8) 0.292(17) -0.059(9) 0.199(14) -0.030(9)
C3 0.054(7) 0.157(12) 0.066(7) -0.002(7) 0.018(5) 0.004(7)
O3 0.047(5) 0.247(12) 0.126(7) -0.012(7) 0.021(5) -0.016(6)
C4 0.103(10) 0.059(8) 0.165(13) 0.002(9) 0.053(9) -0.008(7)
O4 0.127(9) 0.091(7) 0.287(15) -0.015(9) 0.078(9) -0.011(6)
C5 0.153(15) 0.161(17) 0.23(2) -0.124(16) -0.065(14) 0.034(13)
O5 0.243(17) 0.230(17) 0.36(2) -0.202(17) -0.072(15) 0.007(13)
C6 0.083(8) 0.156(12) 0.058(6) 0.004(7) 0.023(6) 0.028(8)
O6 0.094(7) 0.267(13) 0.131(8) 0.011(8) 0.073(6) 0.042(7)
C7 0.109(10) 0.131(11) 0.066(8) -0.009(8) 0.027(7) -0.010(8)
O7 0.191(11) 0.213(12) 0.071(6) -0.051(7) -0.002(6) -0.034(9)
C8 0.082(8) 0.070(8) 0.115(10) 0.014(7) 0.009(7) -0.014(7)
O8 0.137(8) 0.077(6) 0.152(9) 0.022(6) 0.007(6) 0.006(6)
C9 0.097(9) 0.093(10) 0.112(10) 0.013(8) 0.055(8) 0.024(7)
O9 0.140(9) 0.115(8) 0.234(13) 0.034(8) 0.092(9) 0.051(7)
C10 0.074(8) 0.153(13) 0.087(9) -0.002(9) 0.010(7) -0.027(8)
O10 0.140(9) 0.284(16) 0.126(9) -0.066(10) -0.001(7) -0.097(10)
C13 0.063(7) 0.129(10) 0.075(7) -0.031(7) 0.018(6) -0.013(7)
O13 0.074(5) 0.253(12) 0.107(7) -0.083(8) 0.006(5) -0.014(7)
C23 0.092(9) 0.117(11) 0.090(9) 0.039(8) 0.027(7) 0.017(8)
O23 0.135(9) 0.188(12) 0.196(11) 0.113(10) 0.041(8) 0.053(8)
C40 0.071(7) 0.081(8) 0.071(7) 0.024(6) 0.023(5) 0.014(6)
O40 0.093(6) 0.104(7) 0.179(10) 0.052(7) 0.019(6) 0.033(5)
C46 0.098(9) 0.154(13) 0.105(10) 0.042(9) 0.065(8) 0.035(9)
O46 0.217(12) 0.232(13) 0.161(10) 0.123(10) 0.137(10) 0.093(10)
C50 0.064(7) 0.145(11) 0.066(7) -0.012(8) -0.003(6) 0.004(7)
O50 0.084(6) 0.267(13) 0.074(6) -0.008(7) -0.007(5) 0.021(7)
C56 0.086(9) 0.32(2) 0.054(7) -0.051(10) 0.011(6) 0.071(11)
O56 0.127(9) 0.44(2) 0.088(7) -0.104(11) 0.010(6) 0.073(11)
C78 0.074(7) 0.126(10) 0.067(7) 0.019(7) 0.026(6) -0.008(7)
O78 0.152(9) 0.162(9) 0.076(6) 0.042(6) 0.042(6) -0.001(6)
C79 0.085(8) 0.114(10) 0.068(7) -0.007(7) 0.038(6) 0.000(7)
O79 0.107(6) 0.170(9) 0.097(6) -0.008(6) 0.067(5) 0.018(6)
C810 0.069(7) 0.084(8) 0.096(8) 0.004(7) 0.025(6) -0.003(6)
O810 0.084(6) 0.104(7) 0.145(8) 0.017(6) 0.028(5) -0.033(5)
C910 0.054(6) 0.124(10) 0.072(7) 0.038(6) 0.025(5) 0.012(6)
O910 0.055(5) 0.154(8) 0.127(7) 0.030(6) 0.035(4) 0.004(5)
N3 0.082(7) 0.159(10) 0.090(7) 0.000(7) 0.010(5) 0.031(7)
N4 0.085(6) 0.105(7) 0.080(6) 0.002(5) 0.029(5) -0.001(6)
N5 0.054(5) 0.096(7) 0.109(7) 0.001(6) 0.026(5) -0.003(5)
C1S 0.092(10) 0.133(13) 0.126(12) 0.008(10) 0.039(9) 0.019(10)
C2S 0.112(11) 0.114(12) 0.176(15) 0.003(11) 0.026(10) -0.026(10)
C3S 0.196(19) 0.120(13) 0.25(2) -0.026(14) 0.114(17) 0.022(13)
O1S 0.122(8) 0.162(10) 0.190(11) 0.004(8) 0.085(8) 0.007(7)

loop_
_atom_type_symbol
_atom_type_description
_atom_type_scat_dispersion_real
_atom_type_scat_dispersion_imag
_atom_type_scat_source
C C 0.0033 0.0016 'International Tables Vol C Tables 4.2.6.8 and 6.1.1.4'
H H 0 0 'International Tables Vol C Tables 4.2.6.8 and 6.1.1.4'
N N 0.0061 0.0033 'International Tables Vol C Tables 4.2.6.8 and 6.1.1.4'
O O 0.0106 0.006 'International Tables Vol C Tables 4.2.6.8 and 6.1.1.4'
Co Co 0.3494 0.9721 'International Tables Vol C Tables 4.2.6.8 and 6.1.1.4'
Rh Rh -1.1178 0.9187 'International Tables Vol C Tables 4.2.6.8 and 6.1.1.4'

loop_
_geom_angle_atom_site_label_1
_geom_angle_atom_site_label_2
_geom_angle_atom_site_label_3
_geom_angle
_geom_angle_site_symmetry_1
_geom_angle_site_symmetry_3
_geom_angle_publ_flag
C0 Rh C50 90.9(5) . . ?
C0 Rh C40 94.2(5) . . ?
C50 Rh C40 104.9(5) . . ?
C0 Rh N1 177.0(5) . . ?
C50 Rh N1 86.4(4) . . ?
C40 Rh N1 87.5(4) . . ?
C0 Rh Co5 132.0(5) . . ?
C50 Rh Co5 45.1(3) . . ?
C40 Rh Co5 112.5(3) . . ?
N1 Rh Co5 45.04(19) . . ?
C0 Rh Co4 137.3(5) . . ?
C50 Rh Co4 106.6(3) . . ?
C40 Rh Co4 44.1(3) . . ?
N1 Rh Co4 44.9(2) . . ?
Co5 Rh Co4 82.80(5) . . ?
C0 Rh Co10 87.2(4) . . ?
C50 Rh Co10 99.7(4) . . ?
C40 Rh Co10 155.4(3) . . ?
N1 Rh Co10 92.3(2) . . ?
Co5 Rh Co10 83.78(6) . . ?
Co4 Rh Co10 125.94(5) . . ?
C0 Rh Co9 80.0(3) . . ?
C50 Rh Co9 149.8(4) . . ?
C40 Rh Co9 104.4(3) . . ?
N1 Rh Co9 101.90(18) . . ?
Co5 Rh Co9 126.22(6) . . ?
Co4 Rh Co9 99.31(5) . . ?
Co10 Rh Co9 51.55(4) . . ?
C0 Rh Co1 128.1(4) . . ?
C50 Rh Co1 139.8(3) . . ?
C40 Rh Co1 84.1(3) . . ?
N1 Rh Co1 54.41(18) . . ?
Co5 Rh Co1 94.92(5) . . ?
Co4 Rh Co1 53.59(4) . . ?
Co10 Rh Co1 75.90(4) . . ?
Co9 Rh Co1 51.02(4) . . ?
C0 Rh Co2 139.4(4) . . ?
C50 Rh Co2 94.9(3) . . ?
C40 Rh Co2 122.6(3) . . ?
N1 Rh Co2 40.1(2) . . ?
Co5 Rh Co2 52.45(5) . . ?
Co4 Rh Co2 78.84(4) . . ?
Co10 Rh Co2 52.21(4) . . ?
Co9 Rh Co2 75.03(4) . . ?
Co1 Rh Co2 50.37(4) . . ?
C1 Co1 C13 97.0(5) . . ?
C1 Co1 N2 123.4(4) . . ?
C13 Co1 N2 121.5(4) . . ?
C1 Co1 N1 130.0(4) . . ?
C13 Co1 N1 96.0(4) . . ?
N2 Co1 N1 88.4(3) . . ?
C1 Co1 Co3 131.5(4) . . ?
C13 Co1 Co3 48.9(3) . . ?
N2 Co1 Co3 104.9(2) . . ?
N1 Co1 Co3 47.97(17) . . ?
C1 Co1 Co9 77.3(4) . . ?
C13 Co1 Co9 154.9(3) . . ?
N2 Co1 Co9 49.9(2) . . ?
N1 Co1 Co9 106.44(17) . . ?
Co3 Co1 Co9 148.64(7) . . ?
C1 Co1 Co4 86.9(4) . . ?
C13 Co1 Co4 89.7(4) . . ?
N2 Co1 Co4 128.5(2) . . ?
N1 Co1 Co4 45.15(19) . . ?
Co3 Co1 Co4 63.79(5) . . ?
Co9 Co1 Co4 114.07(6) . . ?
C1 Co1 Co2 167.4(4) . . ?
C13 Co1 Co2 95.6(4) . . ?
N2 Co1 Co2 49.0(2) . . ?
N1 Co1 Co2 47.14(19) . . ?
Co3 Co1 Co2 58.04(5) . . ?
Co9 Co1 Co2 91.73(6) . . ?
Co4 Co1 Co2 92.20(6) . . ?
C1 Co1 Co7 92.5(4) . . ?
C13 Co1 Co7 97.8(4) . . ?
N2 Co1 Co7 46.5(2) . . ?
N1 Co1 Co7 132.93(19) . . ?
Co3 Co1 Co7 121.29(7) . . ?
Co9 Co1 Co7 58.63(5) . . ?
Co4 Co1 Co7 172.55(7) . . ?
Co2 Co1 Co7 86.77(6) . . ?
C1 Co1 Rh 100.9(4) . . ?
C13 Co1 Rh 141.6(3) . . ?
N2 Co1 Rh 74.7(2) . . ?
N1 Co1 Rh 47.02(17) . . ?
Co3 Co1 Rh 94.97(5) . . ?
Co9 Co1 Rh 63.15(5) . . ?
Co4 Co1 Rh 57.99(4) . . ?
Co2 Co1 Rh 68.21(5) . . ?
Co7 Co1 Rh 114.96(5) . . ?
C2 Co2 N2 126.1(5) . . ?
C2 Co2 C23 90.7(7) . . ?
N2 Co2 C23 115.7(4) . . ?
C2 Co2 N1 122.5(6) . . ?
N2 Co2 N1 101.6(3) . . ?
C23 Co2 N1 96.0(4) . . ?
C2 Co2 Co3 126.0(5) . . ?
N2 Co2 Co3 104.7(2) . . ?
C23 Co2 Co3 47.1(4) . . ?
N1 Co2 Co3 51.9(2) . . ?
C2 Co2 Co8 84.2(5) . . ?
N2 Co2 Co8 47.9(2) . . ?
C23 Co2 Co8 98.5(3) . . ?
N1 Co2 Co8 149.4(2) . . ?
Co3 Co2 Co8 126.84(7) . . ?
C2 Co2 Co1 174.3(5) . . ?
N2 Co2 Co1 48.4(2) . . ?
C23 Co2 Co1 90.8(4) . . ?
N1 Co2 Co1 62.8(2) . . ?
Co3 Co2 Co1 58.42(5) . . ?
Co8 Co2 Co1 90.15(6) . . ?
C2 Co2 Co5 77.9(6) . . ?
N2 Co2 Co5 123.8(2) . . ?
C23 Co2 Co5 113.3(3) . . ?
N1 Co2 Co5 47.2(2) . . ?
Co3 Co2 Co5 89.22(7) . . ?
Co8 Co2 Co5 143.33(8) . . ?
Co1 Co2 Co5 106.49(7) . . ?
C2 Co2 Co10 90.1(5) . . ?
N2 Co2 Co10 47.4(2) . . ?
C23 Co2 Co10 156.2(3) . . ?
N1 Co2 Co10 103.6(2) . . ?
Co3 Co2 Co10 142.77(7) . . ?
Co8 Co2 Co10 57.98(5) . . ?
Co1 Co2 Co10 86.30(6) . . ?
Co5 Co2 Co10 90.06(7) . . ?
C2 Co2 Rh 120.2(7) . . ?
N2 Co2 Rh 70.3(2) . . ?
C23 Co2 Rh 138.1(4) . . ?
N1 Co2 Rh 44.7(2) . . ?
Co3 Co2 Rh 91.04(6) . . ?
Co8 Co2 Rh 111.29(6) . . ?
Co1 Co2 Rh 61.41(4) . . ?
Co5 Co2 Rh 54.96(5) . . ?
Co10 Co2 Rh 58.98(4) . . ?
C3 Co3 C23 99.9(6) . . ?
C3 Co3 C13 98.8(5) . . ?
C23 Co3 C13 98.4(6) . . ?
C3 Co3 N1 135.9(4) . . ?
C23 Co3 N1 102.8(5) . . ?
C13 Co3 N1 114.4(4) . . ?
C3 Co3 Co2 148.9(5) . . ?
C23 Co3 Co2 53.6(4) . . ?
C13 Co3 Co2 101.0(3) . . ?
N1 Co3 Co2 52.7(2) . . ?
C3 Co3 Co1 145.4(4) . . ?
C23 Co3 Co1 99.4(4) . . ?
C13 Co3 Co1 49.9(3) . . ?
N1 Co3 Co1 65.6(2) . . ?
Co2 Co3 Co1 63.54(5) . . ?
C3 Co3 Co6 87.1(3) . . ?
C23 Co3 Co6 116.2(4) . . ?
C13 Co3 Co6 143.4(4) . . ?
N1 Co3 Co6 48.9(2) . . ?
Co2 Co3 Co6 91.13(7) . . ?
Co1 Co3 Co6 109.43(6) . . ?
C3 Co3 Co4 111.7(4) . . ?
C23 Co3 Co4 146.6(4) . . ?
C13 Co3 Co4 87.4(4) . . ?
N1 Co3 Co4 46.3(2) . . ?
Co2 Co3 Co4 93.00(6) . . ?
Co1 Co3 Co4 59.77(5) . . ?
Co6 Co3 Co4 57.30(5) . . ?
C4 Co4 C40 96.4(6) . . ?
C4 Co4 N1 158.6(5) . . ?
C40 Co4 N1 103.1(4) . . ?
C4 Co4 C46 91.7(7) . . ?
C40 Co4 C46 95.7(5) . . ?
N1 Co4 C46 94.8(5) . . ?
C4 Co4 Co6 125.8(4) . . ?
C40 Co4 Co6 118.8(3) . . ?
N1 Co4 Co6 50.2(2) . . ?
C46 Co4 Co6 48.2(4) . . ?
C4 Co4 Co1 103.6(5) . . ?
C40 Co4 Co1 100.8(3) . . ?
N1 Co4 Co1 64.5(2) . . ?
C46 Co4 Co1 155.9(4) . . ?
Co6 Co4 Co1 107.99(7) . . ?
C4 Co4 Co3 110.1(5) . . ?
C40 Co4 Co3 147.9(3) . . ?
N1 Co4 Co3 48.6(2) . . ?
C46 Co4 Co3 101.1(4) . . ?
Co6 Co4 Co3 58.97(5) . . ?
Co1 Co4 Co3 56.44(5) . . ?
C4 Co4 Rh 140.9(4) . . ?
C40 Co4 Rh 51.1(3) . . ?
N1 Co4 Rh 54.0(2) . . ?
C46 Co4 Rh 110.4(5) . . ?
Co6 Co4 Rh 92.02(6) . . ?
Co1 Co4 Rh 68.42(5) . . ?
Co3 Co4 Rh 97.09(6) . . ?
C5 Co5 C50 93.7(7) . . ?
C5 Co5 C56 92.7(10) . . ?
C50 Co5 C56 97.9(6) . . ?
C5 Co5 N1 162.3(8) . . ?
C50 Co5 N1 98.7(4) . . ?
C56 Co5 N1 98.0(6) . . ?
C5 Co5 Co6 135.2(8) . . ?
C50 Co5 Co6 110.6(4) . . ?
C56 Co5 Co6 48.4(5) . . ?
N1 Co5 Co6 50.6(2) . . ?
C5 Co5 Co2 112.3(8) . . ?
C50 Co5 Co2 117.8(4) . . ?
C56 Co5 Co2 133.5(4) . . ?
N1 Co5 Co2 50.5(2) . . ?
Co6 Co5 Co2 89.40(6) . . ?
C5 Co5 Rh 130.4(7) . . ?
C50 Co5 Rh 49.2(4) . . ?
C56 Co5 Rh 120.2(6) . . ?
N1 Co5 Rh 54.3(2) . . ?
Co6 Co5 Rh 92.78(7) . . ?
Co2 Co5 Rh 72.59(6) . . ?
C6 Co6 C56 93.6(6) . . ?
C6 Co6 C46 96.2(6) . . ?
C56 Co6 C46 107.1(7) . . ?
C6 Co6 N1 158.7(4) . . ?
C56 Co6 N1 98.9(5) . . ?
C46 Co6 N1 96.4(4) . . ?
C6 Co6 Co5 135.8(5) . . ?
C56 Co6 Co5 50.0(5) . . ?
C46 Co6 Co5 116.2(4) . . ?
N1 Co6 Co5 49.9(2) . . ?
C6 Co6 Co4 132.7(5) . . ?
C56 Co6 Co4 125.0(4) . . ?
C46 Co6 Co4 50.5(4) . . ?
N1 Co6 Co4 49.6(2) . . ?
Co5 Co6 Co4 91.47(7) . . ?
C6 Co6 Co3 108.7(4) . . ?
C56 Co6 Co3 136.0(6) . . ?
C46 Co6 Co3 107.4(4) . . ?
N1 Co6 Co3 50.9(2) . . ?
Co5 Co6 Co3 90.23(7) . . ?
Co4 Co6 Co3 63.73(5) . . ?
C7 Co7 C79 96.0(6) . . ?
C7 Co7 C78 94.5(6) . . ?
C79 Co7 C78 108.3(5) . . ?
C7 Co7 N2 154.8(5) . . ?
C79 Co7 N2 98.0(4) . . ?
C78 Co7 N2 100.8(4) . . ?
C7 Co7 Co8 137.2(5) . . ?
C79 Co7 Co8 116.5(4) . . ?
C78 Co7 Co8 50.6(4) . . ?
N2 Co7 Co8 50.7(2) . . ?
C7 Co7 Co9 132.1(5) . . ?
C79 Co7 Co9 50.8(3) . . ?
C78 Co7 Co9 125.7(3) . . ?
N2 Co7 Co9 49.8(2) . . ?
Co8 Co7 Co9 90.68(6) . . ?
C7 Co7 Co1 109.0(4) . . ?
C79 Co7 Co1 101.4(3) . . ?
C78 Co7 Co1 139.7(4) . . ?
N2 Co7 Co1 47.6(2) . . ?
Co8 Co7 Co1 91.98(6) . . ?
Co9 Co7 Co1 58.22(5) . . ?
C8 Co8 C810 92.1(5) . . ?
C8 Co8 C78 94.5(6) . . ?
C810 Co8 C78 112.7(5) . . ?
C8 Co8 N2 159.2(5) . . ?
C810 Co8 N2 96.9(4) . . ?
C78 Co8 N2 99.2(4) . . ?
C8 Co8 Co7 138.5(4) . . ?
C810 Co8 Co7 118.4(3) . . ?
C78 Co8 Co7 49.4(4) . . ?
N2 Co8 Co7 50.2(2) . . ?
C8 Co8 Co10 130.9(4) . . ?
C810 Co8 Co10 49.1(4) . . ?
C78 Co8 Co10 125.1(4) . . ?
N2 Co8 Co10 49.6(2) . . ?
Co7 Co8 Co10 90.39(6) . . ?
C8 Co8 Co2 110.7(4) . . ?
C810 Co8 Co2 102.2(4) . . ?
C78 Co8 Co2 135.9(4) . . ?
N2 Co8 Co2 49.0(2) . . ?
Co7 Co8 Co2 90.76(6) . . ?
Co10 Co8 Co2 62.12(5) . . ?
C9 Co9 C910 95.9(6) . . ?
C9 Co9 N2 165.8(5) . . ?
C910 Co9 N2 95.6(4) . . ?
C9 Co9 C79 92.7(5) . . ?
C910 Co9 C79 98.3(4) . . ?
N2 Co9 C79 93.8(4) . . ?
C9 Co9 Co10 136.3(5) . . ?
C910 Co9 Co10 49.1(3) . . ?
N2 Co9 Co10 50.2(2) . . ?
C79 Co9 Co10 114.7(4) . . ?
C9 Co9 Co1 116.2(4) . . ?
C910 Co9 Co1 140.0(3) . . ?
N2 Co9 Co1 49.9(2) . . ?
C79 Co9 Co1 103.0(3) . . ?
Co10 Co9 Co1 91.04(6) . . ?
C9 Co9 Co7 132.4(5) . . ?
C910 Co9 Co7 112.6(3) . . ?
N2 Co9 Co7 48.8(2) . . ?
C79 Co9 Co7 47.5(3) . . ?
Co10 Co9 Co7 89.58(6) . . ?
Co1 Co9 Co7 63.15(5) . . ?
C9 Co9 Rh 95.5(4) . . ?
C910 Co9 Rh 89.1(3) . . ?
N2 Co9 Rh 76.4(2) . . ?
C79 Co9 Rh 168.3(3) . . ?
Co10 Co9 Rh 63.86(5) . . ?
Co1 Co9 Rh 65.83(4) . . ?
Co7 Co9 Rh 121.14(6) . . ?
C10 Co10 C910 97.9(6) . . ?
C10 Co10 C810 91.8(6) . . ?
C910 Co10 C810 99.3(4) . . ?
C10 Co10 N2 162.8(5) . . ?
C910 Co10 N2 96.2(4) . . ?
C810 Co10 N2 95.6(4) . . ?
C10 Co10 Co9 137.7(5) . . ?
C910 Co10 Co9 49.9(4) . . ?
C810 Co10 Co9 117.0(3) . . ?
N2 Co10 Co9 50.1(2) . . ?
C10 Co10 Co8 132.1(5) . . ?
C910 Co10 Co8 112.3(3) . . ?
C810 Co10 Co8 48.5(3) . . ?
N2 Co10 Co8 48.9(2) . . ?
Co9 Co10 Co8 89.34(6) . . ?
C10 Co10 Co2 115.5(4) . . ?
C910 Co10 Co2 140.6(4) . . ?
C810 Co10 Co2 99.8(3) . . ?
N2 Co10 Co2 47.9(2) . . ?
Co9 Co10 Co2 90.69(6) . . ?
Co8 Co10 Co2 59.90(5) . . ?
C10 Co10 Rh 93.3(4) . . ?
C910 Co10 Rh 90.1(3) . . ?
C810 Co10 Rh 168.6(3) . . ?
N2 Co10 Rh 76.7(2) . . ?
Co9 Co10 Rh 64.59(5) . . ?
Co8 Co10 Rh 121.68(6) . . ?
Co2 Co10 Rh 68.81(5) . . ?
Co5 N1 Co4 135.0(4) . . ?
Co5 N1 Co6 79.6(3) . . ?
Co4 N1 Co6 80.2(3) . . ?
Co5 N1 Co3 129.7(4) . . ?
Co4 N1 Co3 85.1(3) . . ?
Co6 N1 Co3 80.2(3) . . ?
Co5 N1 Co2 82.3(3) . . ?
Co4 N1 Co2 140.2(4) . . ?
Co6 N1 Co2 128.3(4) . . ?
Co3 N1 Co2 75.3(2) . . ?
Co5 N1 Rh 80.7(3) . . ?
Co4 N1 Rh 81.1(3) . . ?
Co6 N1 Rh 128.3(3) . . ?
Co3 N1 Rh 144.9(4) . . ?
Co2 N1 Rh 95.3(3) . . ?
Co5 N1 Co1 143.5(4) . . ?
Co4 N1 Co1 70.3(2) . . ?
Co6 N1 Co1 136.5(4) . . ?
Co3 N1 Co1 66.4(2) . . ?
Co2 N1 Co1 70.1(2) . . ?
Rh N1 Co1 78.6(2) . . ?
Co7 N2 Co8 79.1(3) . . ?
Co7 N2 Co9 81.4(3) . . ?
Co8 N2 Co9 131.5(3) . . ?
Co7 N2 Co1 85.9(3) . . ?
Co8 N2 Co1 141.1(4) . . ?
Co9 N2 Co1 80.2(3) . . ?
Co7 N2 Co10 132.1(3) . . ?
Co8 N2 Co10 81.4(3) . . ?
Co9 N2 Co10 79.7(3) . . ?
Co1 N2 Co10 132.7(4) . . ?
Co7 N2 Co2 134.8(4) . . ?
Co8 N2 Co2 83.1(3) . . ?
Co9 N2 Co2 138.2(4) . . ?
Co1 N2 Co2 82.6(2) . . ?
Co10 N2 Co2 84.8(3) . . ?
O0 C0 Rh 175.9(10) . . ?
O1 C1 Co1 173.5(11) . . ?
O2 C2 Co2 172(2) . . ?
O3 C3 Co3 176.1(10) . . ?
O4 C4 Co4 176.3(15) . . ?
O5 C5 Co5 178(3) . . ?
O6 C6 Co6 178.3(14) . . ?
O7 C7 Co7 175.6(12) . . ?
O8 C8 Co8 178.6(11) . . ?
O9 C9 Co9 177.5(13) . . ?
O10 C10 Co10 177.4(14) . . ?
O13 C13 Co3 138.9(9) . . ?
O13 C13 Co1 139.9(9) . . ?
Co3 C13 Co1 81.2(4) . . ?
O23 C23 Co3 145.3(12) . . ?
O23 C23 Co2 135.4(12) . . ?
Co3 C23 Co2 79.3(5) . . ?
O40 C40 Co4 142.7(10) . . ?
O40 C40 Rh 132.4(9) . . ?
Co4 C40 Rh 84.8(4) . . ?
O46 C46 Co6 140.9(12) . . ?
O46 C46 Co4 137.5(12) . . ?
Co6 C46 Co4 81.3(5) . . ?
O50 C50 Co5 137.7(11) . . ?
O50 C50 Rh 136.6(10) . . ?
Co5 C50 Rh 85.7(4) . . ?
O56 C56 Co6 141.4(16) . . ?
O56 C56 Co5 136.7(15) . . ?
Co6 C56 Co5 81.6(5) . . ?
O78 C78 Co7 140.7(11) . . ?
O78 C78 Co8 139.3(11) . . ?
Co7 C78 Co8 80.0(4) . . ?
O79 C79 Co7 141.1(10) . . ?
O79 C79 Co9 137.0(10) . . ?
Co7 C79 Co9 81.6(4) . . ?
O810 C810 Co8 139.0(10) . . ?
O810 C810 Co10 138.6(10) . . ?
Co8 C810 Co10 82.4(5) . . ?
O910 C910 Co10 140.3(11) . . ?
O910 C910 Co9 138.8(10) . . ?
Co10 C910 Co9 81.0(4) . . ?
C34T N3 C33T 110.8(6) . . ?
C34T N3 C31T 109.9(5) . . ?
C33T N3 C31T 109.7(5) . . ?
C34T N3 C32T 109.2(5) . . ?
C33T N3 C32T 109.0(5) . . ?
C31T N3 C32T 108.2(5) . . ?
C46T N4 C45T 113.3(19) . . ?
C46T N4 C47T 111.9(18) . . ?
C45T N4 C47T 109.0(18) . . ?
C46T N4 C41T 34.6(19) . . ?
C45T N4 C41T 140.6(18) . . ?
C47T N4 C41T 106(2) . . ?
C46T N4 C42T 77(2) . . ?
C45T N4 C42T 61.7(15) . . ?
C47T N4 C42T 79.4(19) . . ?
C41T N4 C42T 109.7(6) . . ?
C46T N4 C44T 134(2) . . ?
C45T N4 C44T 109.2(18) . . ?
C47T N4 C44T 34.2(18) . . ?
C41T N4 C44T 109.7(6) . . ?
C42T N4 C44T 109.4(6) . . ?
C46T N4 C43T 111(2) . . ?
C45T N4 C43T 50.5(15) . . ?
C47T N4 C43T 136.9(19) . . ?
C41T N4 C43T 109.5(6) . . ?
C42T N4 C43T 109.2(6) . . ?
C44T N4 C43T 109.3(6) . . ?
C46T N4 C48T 109.6(18) . . ?
C45T N4 C48T 107.0(18) . . ?
C47T N4 C48T 105.6(18) . . ?
C41T N4 C48T 79(2) . . ?
C42T N4 C48T 168.7(19) . . ?
C44T N4 C48T 73(2) . . ?
C43T N4 C48T 60.2(19) . . ?
C46T C41T N4 67(4) . . ?
C46T C41T C48T 113(5) . . ?
N4 C41T C48T 51.2(16) . . ?
N4 C42T C45T 58.0(19) . . ?
N4 C42T C46T 49.3(18) . . ?
C45T C42T C46T 92(3) . . ?
N4 C42T C47T 50.1(16) . . ?
C45T C42T C47T 88(2) . . ?
C46T C42T C47T 80(2) . . ?
C45T C43T N4 63(2) . . ?
C45T C43T C48T 119(4) . . ?
N4 C43T C48T 61(2) . . ?
C47T C44T N4 72(4) . . ?
C47T C44T C48T 124(5) . . ?
N4 C44T C48T 54.2(18) . . ?
C43T C45T N4 66(2) . . ?
C43T C45T C42T 123(4) . . ?
N4 C45T C42T 60.4(18) . . ?
C41T C46T N4 78(4) . . ?
C41T C46T C42T 128(5) . . ?
N4 C46T C42T 53.6(17) . . ?
C44T C47T N4 74(4) . . ?
C44T C47T C42T 118(5) . . ?
N4 C47T C42T 50.6(15) . . ?
C43T C48T N4 59(2) . . ?
C43T C48T C44T 95(3) . . ?
N4 C48T C44T 52.8(17) . . ?
C43T C48T C41T 90(3) . . ?
N4 C48T C41T 49.8(16) . . ?
C44T C48T C41T 82(2) . . ?
C57T N5 C56T 118(2) . . ?
C57T N5 C54T 78(2) . . ?
C56T N5 C54T 159.9(18) . . ?
C57T N5 C53T 107(2) . . ?
C56T N5 C53T 78.5(17) . . ?
C54T N5 C53T 110.2(6) . . ?
C57T N5 C51T 137(2) . . ?
C56T N5 C51T 50.4(17) . . ?
C54T N5 C51T 109.7(6) . . ?
C53T N5 C51T 109.3(5) . . ?
C57T N5 C52T 36(2) . . ?
C56T N5 C52T 83.2(19) . . ?
C54T N5 C52T 109.5(5) . . ?
C53T N5 C52T 109.5(5) . . ?
C51T N5 C52T 108.7(5) . . ?
C57T N5 C58T 115(2) . . ?
C56T N5 C58T 106.0(18) . . ?
C54T N5 C58T 75.5(17) . . ?
C53T N5 C58T 37.9(15) . . ?
C51T N5 C58T 108.4(18) . . ?
C52T N5 C58T 137.9(17) . . ?
C57T N5 C55T 111.7(19) . . ?
C56T N5 C55T 103.6(17) . . ?
C54T N5 C55T 57.1(12) . . ?
C53T N5 C55T 133.8(14) . . ?
C51T N5 C55T 53.5(12) . . ?
C52T N5 C55T 116.6(13) . . ?
C58T N5 C55T 101.4(16) . . ?
C56T C51T C55T 128(3) . . ?
C56T C51T N5 63(2) . . ?
C55T C51T N5 65.4(15) . . ?
C57T C52T N5 60(3) . . ?
C57T C52T C56T 107(4) . . ?
N5 C52T C56T 47.5(13) . . ?
C58T C53T N5 72(3) . . ?
C58T C53T C56T 109(4) . . ?
N5 C53T C56T 50.0(14) . . ?
C55T C54T N5 63.7(15) . . ?
C55T C54T C57T 94(2) . . ?
N5 C54T C57T 46.5(17) . . ?
C55T C54T C58T 91(2) . . ?
N5 C54T C58T 52.8(15) . . ?
C57T C54T C58T 82.5(19) . . ?
C51T C55T C54T 119(3) . . ?
C51T C55T N5 61.2(15) . . ?
C54T C55T N5 59.2(14) . . ?
C51T C56T N5 66(2) . . ?
C51T C56T C53T 101(3) . . ?
N5 C56T C53T 51.6(14) . . ?
C51T C56T C52T 96(3) . . ?
N5 C56T C52T 49.3(14) . . ?
C53T C56T C52T 79.2(17) . . ?
C52T C57T N5 84(4) . . ?
C52T C57T C54T 132(4) . . ?
N5 C57T C54T 55.7(17) . . ?
C53T C58T N5 70(3) . . ?
C53T C58T C54T 117(4) . . ?
N5 C58T C54T 51.7(14) . . ?
O1S C1S C2S 121.8(15) . . ?
O1S C1S C3S 123.0(16) . . ?
C2S C1S C3S 115.1(14) . . ?

loop_
_geom_bond_atom_site_label_1
_geom_bond_atom_site_label_2
_geom_bond_distance
_geom_bond_site_symmetry_2
_geom_bond_publ_flag
Rh C0 1.829(12) . ?
Rh C50 2.015(11) . ?
Rh C40 2.084(11) . ?
Rh N1 2.183(7) . ?
Rh Co5 2.6533(19) . ?
Rh Co4 2.6665(16) . ?
Rh Co10 2.8424(16) . ?
Rh Co9 2.8598(16) . ?
Rh Co1 2.9243(16) . ?
Rh Co2 3.0923(17) . ?
Co1 C1 1.687(14) . ?
Co1 C13 1.891(11) . ?
Co1 N2 1.936(7) . ?
Co1 N1 2.426(7) . ?
Co1 Co3 2.4409(17) . ?
Co1 Co9 2.4917(17) . ?
Co1 Co4 2.5307(18) . ?
Co1 Co2 2.5650(18) . ?
Co1 Co7 2.6149(18) . ?
Co2 C2 1.741(16) . ?
Co2 N2 1.951(7) . ?
Co2 C23 1.991(13) . ?
Co2 N1 2.000(8) . ?
Co2 Co3 2.4309(19) . ?
Co2 Co8 2.5652(19) . ?
Co2 Co5 2.570(2) . ?
Co2 Co10 2.6208(18) . ?
Co3 C3 1.735(11) . ?
Co3 C23 1.813(13) . ?
Co3 C13 1.862(11) . ?
Co3 N1 1.978(7) . ?
Co3 Co6 2.5111(19) . ?
Co3 Co4 2.6278(18) . ?
Co4 C4 1.724(14) . ?
Co4 C40 1.862(11) . ?
Co4 N1 1.906(8) . ?
Co4 C46 1.925(12) . ?
Co4 Co6 2.4662(19) . ?
Co5 C5 1.704(17) . ?
Co5 C50 1.886(11) . ?
Co5 C56 1.893(15) . ?
Co5 N1 1.902(7) . ?
Co5 Co6 2.447(2) . ?
Co6 C6 1.730(12) . ?
Co6 C56 1.849(15) . ?
Co6 C46 1.859(15) . ?
Co6 N1 1.921(7) . ?
Co7 C7 1.734(13) . ?
Co7 C79 1.866(11) . ?
Co7 C78 1.876(12) . ?
Co7 N2 1.903(7) . ?
Co7 Co8 2.432(2) . ?
Co7 Co9 2.5025(19) . ?
Co8 C8 1.747(13) . ?
Co8 C810 1.900(12) . ?
Co8 C78 1.909(11) . ?
Co8 N2 1.917(8) . ?
Co8 Co10 2.5139(19) . ?
Co9 C9 1.748(13) . ?
Co9 C910 1.921(11) . ?
Co9 N2 1.933(7) . ?
Co9 C79 1.961(10) . ?
Co9 Co10 2.479(2) . ?
Co10 C10 1.727(14) . ?
Co10 C910 1.899(11) . ?
Co10 C810 1.917(12) . ?
Co10 N2 1.937(7) . ?
C0 O0 1.130(12) . ?
C1 O1 1.199(13) . ?
C2 O2 1.149(15) . ?
C3 O3 1.138(11) . ?
C4 O4 1.142(14) . ?
C5 O5 1.133(17) . ?
C6 O6 1.144(12) . ?
C7 O7 1.143(13) . ?
C8 O8 1.140(12) . ?
C9 O9 1.117(13) . ?
C10 O10 1.125(13) . ?
C13 O13 1.193(12) . ?
C23 O23 1.173(13) . ?
C40 O40 1.151(11) . ?
C46 O46 1.172(14) . ?
C50 O50 1.172(11) . ?
C56 O56 1.173(13) . ?
C78 O78 1.174(12) . ?
C79 O79 1.163(11) . ?
C810 O810 1.150(12) . ?
C910 O910 1.163(10) . ?
N3 C34T 1.483(10) . ?
N3 C33T 1.485(11) . ?
N3 C31T 1.495(10) . ?
N3 C32T 1.504(10) . ?
N4 C46T 1.42(4) . ?
N4 C45T 1.47(4) . ?
N4 C47T 1.50(4) . ?
N4 C41T 1.50(2) . ?
N4 C42T 1.51(2) . ?
N4 C44T 1.51(2) . ?
N4 C43T 1.51(2) . ?
N4 C48T 1.53(4) . ?
C41T C46T 0.87(5) . ?
C41T C48T 1.93(5) . ?
C42T C45T 1.53(4) . ?
C42T C46T 1.82(4) . ?
C42T C47T 1.92(4) . ?
C43T C45T 1.27(4) . ?
C43T C48T 1.53(5) . ?
C44T C47T 0.88(5) . ?
C44T C48T 1.81(5) . ?
N5 C57T 1.31(4) . ?
N5 C56T 1.47(4) . ?
N5 C54T 1.496(16) . ?
N5 C53T 1.500(16) . ?
N5 C51T 1.505(16) . ?
N5 C52T 1.508(16) . ?
N5 C58T 1.52(4) . ?
N5 C55T 1.56(3) . ?
C51T C56T 1.27(4) . ?
C51T C55T 1.38(3) . ?
C52T C57T 0.88(5) . ?
C52T C56T 1.97(5) . ?
C53T C58T 0.98(4) . ?
C53T C56T 1.88(4) . ?
C54T C55T 1.46(3) . ?
C54T C57T 1.77(4) . ?
C54T C58T 1.85(4) . ?
C1S O1S 1.197(14) . ?
C1S C2S 1.441(18) . ?
C1S C3S 1.447(19) . ?
